data_7159910
loop_
_publ_author_name
'Li, Xuemin'
'Shi, Haofeng'
'He, Jiaxin'
'Wu, Jialiang'
'Sun, Fengxia'
'Du, Yunfei'

_publ_section_title
;
 Synthesis of deuteriodifluoromethylthiolated isocoumarins-1-imines and
 isocoumarins enabled by multi-component reagents system (MCRS).
;
_journal_issue 19
_journal_name_full 'Organic &amp; biomolecular chemistry'
_journal_page_first 3882
_journal_page_last 3886
_journal_paper_doi 10.1039/d4ob00328d
_journal_volume 22
_journal_year 2024
_chemical_formula_moiety 'C23 H17 F2 N O3 S2'
_chemical_formula_sum 'C23 H17 F2 N O3 S2'
_chemical_formula_weight 457.49
_space_group_crystal_system monoclinic
_space_group_IT_number 14
_space_group_name_Hall '-P 2ybc'
_space_group_name_H-M_alt 'P 1 21/c 1'
_atom_sites_solution_hydrogens geom
_atom_sites_solution_primary dual
_audit_creation_date 2023-06-02
_audit_creation_method
;
Olex2 1.5
(compiled 2023.03.06 svn.rbb2c1857 for OlexSys, GUI svn.r6748)
;
_audit_update_record
;
2023-06-02 deposited with the CCDC.	2024-04-19 downloaded from the CCDC.
;
_cell_angle_alpha 90
_cell_angle_beta 104.2530(10)
_cell_angle_gamma 90
_cell_formula_units_Z 4
_cell_length_a 13.09300(10)
_cell_length_b 19.0071(2)
_cell_length_c 8.60340(10)
_cell_measurement_reflns_used 21616
_cell_measurement_temperature 301.54(10)
_cell_measurement_theta_max 75.2800
_cell_measurement_theta_min 2.3400
_cell_volume 2075.14(4)
_computing_cell_refinement 'CrysAlisPro 1.171.42.63a (Rigaku OD, 2022)'
_computing_data_collection 'CrysAlisPro 1.171.42.63a (Rigaku OD, 2022)'
_computing_data_reduction 'CrysAlisPro 1.171.42.63a (Rigaku OD, 2022)'
_computing_molecular_graphics 'Olex2 1.5 (Dolomanov et al., 2009)'
_computing_publication_material 'Olex2 1.5 (Dolomanov et al., 2009)'
_computing_structure_refinement 'ShelXL (Sheldrick, 2015)'
_computing_structure_solution 'ShelXT (Sheldrick, 2015)'
_diffrn_ambient_environment air
_diffrn_ambient_temperature 301.54(10)
_diffrn_detector 'Hybrid Pixel Array Detector'
_diffrn_detector_area_resol_mean 10.0000
_diffrn_detector_type HyPix
_diffrn_measured_fraction_theta_full 0.999
_diffrn_measured_fraction_theta_max 0.976
_diffrn_measurement_details
;
List of Runs (angles in degrees, time in seconds):

  # Type    Start    End  Width  t~exp~   \w     \q     \k     \f   Frames
#--------------------------------------------------------------------------
  1  \w    -26.00  71.00   0.50    0.05    --   45.63 -77.00 150.00  194
  2  \w     37.00  64.00   0.50    0.05    --  104.81 -61.00  90.00   54
  3  \w     32.00 102.00   0.50    0.05    --  104.81 -77.00-120.00  140
  4  \w    -26.00  64.00   0.50    0.05    --   45.63 -61.00-149.00  180
  5  \w     32.00  68.00   0.50    0.05    --  104.81 -61.00-149.00   72
  6  \w     33.00  67.00   0.50    0.05    --  104.81 -61.00 150.00   68
  7  \w     86.00 175.00   0.50    0.05    --  104.81  61.00 -11.00  178
  8  \w     84.00 175.00   0.50    0.05    --  104.81  15.00 -90.00  182
  9  \w     86.00 175.00   0.50    0.05    --  104.81  61.00 -90.00  178
 10  \w     86.00 172.00   0.50    0.05    --  104.81  61.00 150.00  172
 11  \w     88.00 175.00   0.50    0.05    --  104.81  45.00 120.00  174
 12  \w     27.00 119.00   0.50    0.05    --   45.63  61.00 -11.00  184
 13  \w     29.00 119.00   0.50    0.05    --   45.63  57.00  60.00  180
 14  \w     27.00 123.00   0.50    0.05    --   45.63  19.00-180.00  192
 15  \w     17.00  93.00   0.50    0.05    --   45.63-125.00  30.00  152
 16  \w    -29.00  32.00   0.50    0.05    --  -45.63  19.00 -30.00  122
 17  \w    -64.00  28.00   0.50    0.05    --  -45.63  61.00 -11.00  184
 18  \w   -108.00 -27.00   0.50    0.05    -- -100.00  77.00 -90.00  162
 19  \w   -108.00 -27.00   0.50    0.05    -- -100.00  77.00-150.00  162
 20  \w    -74.00 -27.00   0.50    0.05    -- -100.00  61.00 -11.00   94
 21  \w    -54.00 -27.00   0.50    0.05    -- -100.00  45.00 -30.00   54
 22  \w   -108.00 -27.00   0.50    0.05    -- -100.00  77.00  60.00  162
 23  \w    -54.00 -27.00   0.50    0.05    -- -100.00  45.00  30.00   54
 24  \w    -54.00 -27.00   0.50    0.05    -- -100.00  45.00   0.00   54
 25  \w    -54.00 -27.00   0.50    0.05    -- -100.00  45.00  60.00   54
 26  \w    -74.00 -27.00   0.50    0.05    -- -100.00  61.00 120.00   94
 27  \w    -54.00 -27.00   0.50    0.05    -- -100.00  45.00 150.00   54
 28  \w    -54.00 -27.00   0.50    0.05    -- -100.00  45.00 120.00   54
 29  \w   -177.00 -79.00   0.50    0.05    -- -100.00 -15.00  90.00  196
 30  \w   -173.00 -81.00   0.50    0.05    -- -100.00 -61.00 150.00  184
 31  \w   -173.00 -81.00   0.50    0.05    -- -100.00 -61.00 120.00  184
 32  \w   -173.00 -83.00   0.50    0.05    -- -100.00 -45.00  90.00  180
 33  \w   -173.00 -83.00   0.50    0.05    -- -100.00 -45.00  60.00  180
 34  \w   -175.00 -83.00   0.50    0.05    -- -100.00 -30.00 150.00  184
 35  \w   -175.00 -83.00   0.50    0.05    -- -100.00 -30.00  60.00  184
 36  \w   -173.00 -81.00   0.50    0.05    -- -100.00 -61.00 -60.00  184
 37  \w   -119.00 -27.00   0.50    0.05    --  -45.63 -61.00-149.00  184
 38  \w   -173.00 -81.00   0.50    0.05    -- -100.00 -61.00-149.00  184
 39  \w   -170.00 -82.00   0.50    0.05    -- -100.00-125.00-120.00  176
;
_diffrn_measurement_device 'four-circle diffractometer'
_diffrn_measurement_device_type 'ROD, Synergy Custom system, HyPix'
_diffrn_measurement_method '\w scans'
_diffrn_orient_matrix_type 'CrysAlisPro convention (1999,Acta A55,543-557)'
_diffrn_orient_matrix_UB_11 0.1203073000
_diffrn_orient_matrix_UB_12 0.0095286000
_diffrn_orient_matrix_UB_13 0.0568248000
_diffrn_orient_matrix_UB_21 0.0046922000
_diffrn_orient_matrix_UB_22 -0.0580059000
_diffrn_orient_matrix_UB_23 0.1266022000
_diffrn_orient_matrix_UB_31 0.0156797000
_diffrn_orient_matrix_UB_32 -0.0558021000
_diffrn_orient_matrix_UB_33 -0.1219222000
_diffrn_radiation_monochromator mirror
_diffrn_radiation_probe x-ray
_diffrn_radiation_type 'Cu K\a'
_diffrn_radiation_wavelength 1.54184
_diffrn_reflns_av_R_equivalents 0.0277
_diffrn_reflns_av_unetI/netI 0.0134
_diffrn_reflns_Laue_measured_fraction_full 0.999
_diffrn_reflns_Laue_measured_fraction_max 0.976
_diffrn_reflns_limit_h_max 16
_diffrn_reflns_limit_h_min -16
_diffrn_reflns_limit_k_max 23
_diffrn_reflns_limit_k_min -23
_diffrn_reflns_limit_l_max 10
_diffrn_reflns_limit_l_min -10
_diffrn_reflns_number 38596
_diffrn_reflns_point_group_measured_fraction_full 0.999
_diffrn_reflns_point_group_measured_fraction_max 0.976
_diffrn_reflns_theta_full 67.684
_diffrn_reflns_theta_max 75.274
_diffrn_reflns_theta_min 4.189
_diffrn_source 'Rotating-anode X-ray tube'
_diffrn_source_type 'Rigaku (Cu) X-ray Source'
_exptl_absorpt_coefficient_mu 2.718
_exptl_absorpt_correction_T_max 1.00000
_exptl_absorpt_correction_T_min 0.73282
_exptl_absorpt_correction_type multi-scan
_exptl_absorpt_process_details
;
CrysAlisPro 1.171.42.63a (Rigaku Oxford Diffraction, 2022)
Empirical absorption correction using spherical harmonics,
implemented in SCALE3 ABSPACK scaling algorithm.
;
_exptl_crystal_colour 'light colourless'
_exptl_crystal_density_diffrn 1.464
_exptl_crystal_description block
_exptl_crystal_F_000 944
_exptl_crystal_size_max 0.2
_exptl_crystal_size_mid 0.15
_exptl_crystal_size_min 0.1
_refine_diff_density_max 1.492
_refine_diff_density_min -0.483
_refine_diff_density_rms 0.065
_refine_ls_extinction_method none
_refine_ls_goodness_of_fit_ref 1.090
_refine_ls_hydrogen_treatment constr
_refine_ls_matrix_type full
_refine_ls_number_parameters 281
_refine_ls_number_reflns 4194
_refine_ls_number_restraints 186
_refine_ls_restrained_S_all 1.208
_refine_ls_R_factor_all 0.0770
_refine_ls_R_factor_gt 0.0722
_refine_ls_shift/su_max 0.003
_refine_ls_shift/su_mean 0.000
_refine_ls_structure_factor_coef Fsqd
_refine_ls_weighting_details 'w=1/[\s^2^(Fo^2^)+(0.1264P)^2^+1.3218P] where P=(Fo^2^+2Fc^2^)/3'
_refine_ls_weighting_scheme calc
_refine_ls_wR_factor_gt 0.2244
_refine_ls_wR_factor_ref 0.2296
_reflns_Friedel_coverage 0.000
_reflns_number_gt 3708
_reflns_number_total 4194
_reflns_threshold_expression 'I > 2\s(I)'
_cod_data_source_file d4ob00328d2.cif
_cod_data_source_block exp_878lxm-scf2d_auto
_cod_depositor_comments 'Adding full bibliography for 7159910.cif.'
_cod_database_code 7159910
_shelx_shelxl_version_number 2018/1
_shelx_space_group_comment
;
The symmetry employed for this shelxl refinement is uniquely defined
by the following loop, which should always be used as a source of
symmetry information in preference to the above space-group names.
They are only intended as comments.
;
_reflns_odcompleteness_completeness 99.95
_reflns_odcompleteness_iscentric 1
_reflns_odcompleteness_theta 66.97
_olex2_refinement_description
;
1. Uiso/Uaniso restraints and constraints
All non-hydrogen atoms restrained to be isotropic: with sigma of 0.005 and
sigma for terminal atoms of 0.01
2.a Ternary CH refined with riding coordinates:
 C8(H8)
2.b Aromatic/amide H refined with riding coordinates:
 C59(H59), C50(H50), C56(H56), C60(H60), C57(H57), C35(H35), C15(H15),
 C17(H17), C20(H20), C22(H22), C24(H24), C26(H26), C28(H28)
2.c Idealised Me refined as rotating group:
 C30(H30A,H30B,H30C)
;
_olex2_submission_special_instructions 'No special instructions were received'
_oxdiff_exptl_absorpt_empirical_details
;
Empirical correction (ABSPACK) includes:
- Absorption correction using spherical harmonics
- Frame scaling
;
_oxdiff_exptl_absorpt_empirical_full_max 1.638
_oxdiff_exptl_absorpt_empirical_full_min 0.734

loop_
_space_group_symop_operation_xyz
'x, y, z'
'-x, y+1/2, -z+1/2'
'-x, -y, -z'
'x, -y-1/2, z-1/2'

loop_
_atom_site_label
_atom_site_type_symbol
_atom_site_fract_x
_atom_site_fract_y
_atom_site_fract_z
_atom_site_U_iso_or_equiv
_atom_site_adp_type
_atom_site_occupancy
_atom_site_site_symmetry_order
_atom_site_calc_flag
_atom_site_refinement_flags_posn
_atom_site_refinement_flags_adp
_atom_site_refinement_flags_occupancy
_atom_site_disorder_assembly
_atom_site_disorder_group
S47 S 0.78862(8) 0.39728(4) 0.26469(12) 0.0756(3) Uani 1 1 d . . . . .
S48 S 0.45159(7) 0.65123(5) 0.41121(12) 0.0783(3) Uani 1 1 d . . . . .
O49 O 0.66641(15) 0.51150(11) 0.3410(3) 0.0592(5) Uani 1 1 d . . . . .
O41 O 0.8334(2) 0.45841(16) 0.2085(4) 0.0895(8) Uani 1 1 d . . . . .
O44 O 0.8077(3) 0.33051(17) 0.2030(4) 0.1097(11) Uani 1 1 d . . . . .
N40 N 0.6601(3) 0.40338(15) 0.2239(4) 0.0731(7) Uani 1 1 d . . . . .
C38 C 0.6199(2) 0.57166(15) 0.3847(3) 0.0532(6) Uani 1 1 d . . . . .
C43 C 0.7037(2) 0.61987(15) 0.4678(4) 0.0543(6) Uani 1 1 d . . . . .
C39 C 0.6113(3) 0.45841(16) 0.2551(4) 0.0603(7) Uani 1 1 d . . . . .
C45 C 0.8367(3) 0.39404(16) 0.4743(4) 0.0641(8) Uani 1 1 d . . . . .
C46 C 0.5138(2) 0.57767(17) 0.3457(4) 0.0572(7) Uani 1 1 d . . . . .
C42 C 0.4982(3) 0.46481(18) 0.2042(4) 0.0642(8) Uani 1 1 d . . . . .
F53 F 0.3849(4) 0.6904(2) 0.1237(5) 0.1611(16) Uani 1 1 d . . . . .
C59 C 0.7972(2) 0.62274(17) 0.4177(4) 0.0625(7) Uani 1 1 d . . . . .
H59 H 0.804457 0.595555 0.331128 0.075 Uiso 1 1 calc R . . . .
C51 C 0.4486(2) 0.52271(18) 0.2539(4) 0.0618(7) Uani 1 1 d . . . . .
C50 C 0.8277(2) 0.33246(16) 0.5575(4) 0.0634(8) Uani 1 1 d . . . . .
H50 H 0.790385 0.294218 0.504601 0.076 Uiso 1 1 calc R . . . .
C56 C 0.8791(3) 0.66564(19) 0.4955(5) 0.0730(9) Uani 1 1 d . . . . .
H56 H 0.940978 0.667528 0.460835 0.088 Uiso 1 1 calc R . . . .
C60 C 0.8750(2) 0.32890(18) 0.7195(4) 0.0656(8) Uani 1 1 d . . . . .
H60 H 0.867617 0.288095 0.775415 0.079 Uiso 1 1 calc R . . . .
C57 C 0.8925(3) 0.45048(17) 0.5545(5) 0.0743(9) Uani 1 1 d . . . . .
H57 H 0.897937 0.491869 0.499451 0.089 Uiso 1 1 calc R . . . .
C37 C 0.9329(3) 0.38415(19) 0.8011(5) 0.0699(8) Uani 1 1 d . . . . .
C35 C 0.6955(3) 0.6607(2) 0.5969(4) 0.0730(9) Uani 1 1 d . . . . .
H35 H 0.633893 0.659532 0.632206 0.088 Uiso 1 1 calc R . . . .
C15 C 0.9394(3) 0.44555(19) 0.7134(5) 0.0776(10) Uani 1 1 d . . . . .
H15 H 0.976868 0.483887 0.765659 0.093 Uiso 1 1 calc R . . . .
C17 C 0.8692(3) 0.7054(2) 0.6238(5) 0.0845(11) Uani 1 1 d . . . . .
H17 H 0.924500 0.733861 0.677100 0.101 Uiso 1 1 calc R . . . .
F19 F 0.5299(3) 0.7265(2) 0.2188(7) 0.182(2) Uani 1 1 d . . . . .
C20 C 0.3378(3) 0.5260(2) 0.2071(5) 0.0803(10) Uani 1 1 d . . . . .
H20 H 0.303087 0.563502 0.240868 0.096 Uiso 1 1 calc R . . . .
C22 C 0.4392(3) 0.4128(2) 0.1048(5) 0.0823(10) Uani 1 1 d . . . . .
H22 H 0.472095 0.374588 0.070074 0.099 Uiso 1 1 calc R . . . .
C24 C 0.7773(4) 0.7031(2) 0.6736(5) 0.0911(12) Uani 1 1 d . . . . .
H24 H 0.770501 0.730429 0.760069 0.109 Uiso 1 1 calc R . . . .
C26 C 0.2812(3) 0.4754(3) 0.1139(6) 0.0926(12) Uani 1 1 d . . . . .
H26 H 0.208024 0.478113 0.085924 0.111 Uiso 1 1 calc R . . . .
C28 C 0.3300(4) 0.4203(3) 0.0600(6) 0.0960(13) Uani 1 1 d . . . . .
H28 H 0.289611 0.387121 -0.007750 0.115 Uiso 1 1 calc R . . . .
C30 C 0.9894(4) 0.3770(3) 0.9749(6) 0.0990(13) Uani 1 1 d . . . . .
H30A H 0.955763 0.341376 1.023818 0.148 Uiso 1 1 calc GR . . . .
H30B H 0.987091 0.421094 1.028470 0.148 Uiso 1 1 calc GR . . . .
H30C H 1.061428 0.364077 0.983430 0.148 Uiso 1 1 calc GR . . . .
C8 C 0.4367(5) 0.7133(3) 0.2563(7) 0.1136(16) Uani 1 1 d . . . . .
H8 H 0.405575 0.756861 0.284605 0.136 Uiso 1 1 calc R . . . .

loop_
_atom_site_aniso_label
_atom_site_aniso_U_11
_atom_site_aniso_U_22
_atom_site_aniso_U_33
_atom_site_aniso_U_23
_atom_site_aniso_U_13
_atom_site_aniso_U_12
S47 0.0883(6) 0.0579(5) 0.0883(6) 0.0018(4) 0.0366(5) 0.0181(4)
S48 0.0623(5) 0.0827(6) 0.0919(7) 0.0031(4) 0.0228(4) 0.0191(4)
O49 0.0511(10) 0.0520(11) 0.0744(12) -0.0022(9) 0.0155(9) 0.0022(8)
O41 0.0883(17) 0.0863(18) 0.1065(19) 0.0240(15) 0.0480(15) 0.0190(14)
O44 0.153(3) 0.0789(18) 0.106(2) -0.0083(16) 0.048(2) 0.0417(19)
N40 0.0823(18) 0.0587(15) 0.0790(17) -0.0055(13) 0.0213(14) 0.0016(13)
C38 0.0536(14) 0.0513(14) 0.0559(14) 0.0039(11) 0.0157(11) 0.0041(11)
C43 0.0516(14) 0.0496(14) 0.0597(15) 0.0065(11) 0.0096(11) 0.0040(11)
C39 0.0698(17) 0.0528(15) 0.0599(15) 0.0032(12) 0.0192(13) -0.0064(13)
C45 0.0594(16) 0.0498(15) 0.088(2) 0.0015(13) 0.0281(14) 0.0074(12)
C46 0.0515(14) 0.0624(16) 0.0594(15) 0.0091(12) 0.0169(12) 0.0038(12)
C42 0.0666(17) 0.0674(17) 0.0568(15) 0.0081(13) 0.0117(13) -0.0151(14)
F53 0.208(4) 0.138(3) 0.117(3) 0.005(2) 0.002(3) 0.005(3)
C59 0.0552(15) 0.0548(15) 0.0773(18) 0.0050(13) 0.0162(13) 0.0023(12)
C51 0.0543(15) 0.0694(17) 0.0611(15) 0.0131(13) 0.0132(12) -0.0058(13)
C50 0.0548(15) 0.0486(14) 0.088(2) -0.0018(14) 0.0206(14) -0.0018(12)
C56 0.0569(16) 0.0648(18) 0.094(2) 0.0109(16) 0.0119(15) -0.0026(14)
C60 0.0562(15) 0.0576(16) 0.086(2) 0.0052(14) 0.0225(14) -0.0023(13)
C57 0.079(2) 0.0477(15) 0.103(2) -0.0001(15) 0.0342(18) 0.0007(14)
C37 0.0579(16) 0.0684(18) 0.088(2) -0.0111(16) 0.0271(15) 0.0012(14)
C35 0.0713(19) 0.080(2) 0.0677(18) -0.0061(15) 0.0169(15) -0.0013(16)
C15 0.0732(19) 0.0576(17) 0.105(2) -0.0156(17) 0.0272(18) -0.0103(15)
C17 0.080(2) 0.075(2) 0.089(2) 0.0017(18) 0.0006(18) -0.0168(18)
F19 0.140(3) 0.153(3) 0.271(5) 0.121(3) 0.087(3) 0.029(2)
C20 0.0584(17) 0.091(2) 0.089(2) 0.0155(18) 0.0125(16) -0.0100(16)
C22 0.089(2) 0.080(2) 0.076(2) 0.0024(17) 0.0166(17) -0.0221(19)
C24 0.093(2) 0.092(2) 0.083(2) -0.020(2) 0.0118(19) -0.011(2)
C26 0.068(2) 0.104(3) 0.099(3) 0.013(2) 0.0056(18) -0.018(2)
C28 0.087(2) 0.102(3) 0.087(2) 0.006(2) 0.0004(19) -0.037(2)
C30 0.093(3) 0.111(3) 0.094(3) -0.024(2) 0.025(2) -0.005(2)
C8 0.110(3) 0.114(3) 0.114(3) 0.015(3) 0.020(3) 0.011(3)

loop_
_atom_type_symbol
_atom_type_description
_atom_type_scat_dispersion_real
_atom_type_scat_dispersion_imag
_atom_type_scat_source
C C 0.0181 0.0091 'International Tables Vol C Tables 4.2.6.8 and 6.1.1.4'
H H 0.0000 0.0000 'International Tables Vol C Tables 4.2.6.8 and 6.1.1.4'
F F 0.0727 0.0534 'International Tables Vol C Tables 4.2.6.8 and 6.1.1.4'
N N 0.0311 0.0180 'International Tables Vol C Tables 4.2.6.8 and 6.1.1.4'
O O 0.0492 0.0322 'International Tables Vol C Tables 4.2.6.8 and 6.1.1.4'
S S 0.3331 0.5567 'International Tables Vol C Tables 4.2.6.8 and 6.1.1.4'

loop_
_geom_angle_atom_site_label_1
_geom_angle_atom_site_label_2
_geom_angle_atom_site_label_3
_geom_angle
_geom_angle_site_symmetry_1
_geom_angle_site_symmetry_3
_geom_angle_publ_flag
O41 S47 N40 110.72(16) . . ?
O41 S47 C45 107.47(18) . . ?
O44 S47 O41 118.2(2) . . ?
O44 S47 N40 104.4(2) . . ?
O44 S47 C45 107.46(18) . . ?
N40 S47 C45 108.17(16) . . ?
C8 S48 C46 105.2(2) . . ?
C39 O49 C38 123.5(2) . . ?
C39 N40 S47 123.3(3) . . ?
O49 C38 C43 108.6(2) . . ?
C46 C38 O49 119.6(3) . . ?
C46 C38 C43 131.7(3) . . ?
C59 C43 C38 118.7(3) . . ?
C35 C43 C38 123.0(3) . . ?
C35 C43 C59 118.3(3) . . ?
O49 C39 C42 118.3(3) . . ?
N40 C39 O49 119.7(3) . . ?
N40 C39 C42 122.0(3) . . ?
C50 C45 S47 120.2(3) . . ?
C57 C45 S47 119.8(3) . . ?
C57 C45 C50 119.8(3) . . ?
C38 C46 S48 120.7(2) . . ?
C38 C46 C51 120.3(3) . . ?
C51 C46 S48 118.9(2) . . ?
C51 C42 C39 119.6(3) . . ?
C51 C42 C22 120.8(3) . . ?
C22 C42 C39 119.6(4) . . ?
C43 C59 H59 119.7 . . ?
C56 C59 C43 120.6(3) . . ?
C56 C59 H59 119.7 . . ?
C42 C51 C46 118.5(3) . . ?
C42 C51 C20 118.1(3) . . ?
C20 C51 C46 123.4(3) . . ?
C45 C50 H50 120.4 . . ?
C60 C50 C45 119.1(3) . . ?
C60 C50 H50 120.4 . . ?
C59 C56 H56 120.0 . . ?
C17 C56 C59 119.9(4) . . ?
C17 C56 H56 120.0 . . ?
C50 C60 H60 119.0 . . ?
C50 C60 C37 122.0(3) . . ?
C37 C60 H60 119.0 . . ?
C45 C57 H57 119.9 . . ?
C15 C57 C45 120.1(3) . . ?
C15 C57 H57 119.9 . . ?
C60 C37 C15 117.2(4) . . ?
C60 C37 C30 120.8(4) . . ?
C15 C37 C30 122.0(4) . . ?
C43 C35 H35 119.6 . . ?
C24 C35 C43 120.7(4) . . ?
C24 C35 H35 119.6 . . ?
C57 C15 C37 121.8(3) . . ?
C57 C15 H15 119.1 . . ?
C37 C15 H15 119.1 . . ?
C56 C17 H17 120.1 . . ?
C56 C17 C24 119.9(4) . . ?
C24 C17 H17 120.1 . . ?
C51 C20 H20 119.5 . . ?
C26 C20 C51 121.0(4) . . ?
C26 C20 H20 119.5 . . ?
C42 C22 H22 121.0 . . ?
C28 C22 C42 117.9(4) . . ?
C28 C22 H22 121.0 . . ?
C35 C24 C17 120.6(4) . . ?
C35 C24 H24 119.7 . . ?
C17 C24 H24 119.7 . . ?
C20 C26 H26 119.6 . . ?
C20 C26 C28 120.9(4) . . ?
C28 C26 H26 119.6 . . ?
C22 C28 H28 119.4 . . ?
C26 C28 C22 121.2(4) . . ?
C26 C28 H28 119.4 . . ?
C37 C30 H30A 109.5 . . ?
C37 C30 H30B 109.5 . . ?
C37 C30 H30C 109.5 . . ?
H30A C30 H30B 109.5 . . ?
H30A C30 H30C 109.5 . . ?
H30B C30 H30C 109.5 . . ?
S48 C8 H8 110.8 . . ?
F53 C8 S48 113.1(5) . . ?
F53 C8 F19 99.5(6) . . ?
F53 C8 H8 110.8 . . ?
F19 C8 S48 111.4(4) . . ?
F19 C8 H8 110.8 . . ?

loop_
_geom_bond_atom_site_label_1
_geom_bond_atom_site_label_2
_geom_bond_distance
_geom_bond_site_symmetry_2
_geom_bond_publ_flag
S47 O41 1.437(3) . ?
S47 O44 1.421(3) . ?
S47 N40 1.636(3) . ?
S47 C45 1.759(4) . ?
S48 C46 1.778(3) . ?
S48 C8 1.754(6) . ?
O49 C38 1.391(3) . ?
O49 C39 1.350(4) . ?
N40 C39 1.288(4) . ?
C38 C43 1.473(4) . ?
C38 C46 1.351(4) . ?
C43 C59 1.396(4) . ?
C43 C35 1.381(5) . ?
C39 C42 1.442(5) . ?
C45 C50 1.392(4) . ?
C45 C57 1.383(5) . ?
C46 C51 1.453(5) . ?
C42 C51 1.397(5) . ?
C42 C22 1.408(5) . ?
F53 C8 1.253(7) . ?
C59 H59 0.9300 . ?
C59 C56 1.382(5) . ?
C51 C20 1.408(4) . ?
C50 H50 0.9300 . ?
C50 C60 1.381(5) . ?
C56 H56 0.9300 . ?
C56 C17 1.370(6) . ?
C60 H60 0.9300 . ?
C60 C37 1.381(5) . ?
C57 H57 0.9300 . ?
C57 C15 1.357(6) . ?
C37 C15 1.404(5) . ?
C37 C30 1.502(6) . ?
C35 H35 0.9300 . ?
C35 C24 1.372(6) . ?
C15 H15 0.9300 . ?
C17 H17 0.9300 . ?
C17 C24 1.373(6) . ?
F19 C8 1.360(7) . ?
C20 H20 0.9300 . ?
C20 C26 1.351(6) . ?
C22 H22 0.9300 . ?
C22 C28 1.393(6) . ?
C24 H24 0.9300 . ?
C26 H26 0.9300 . ?
C26 C28 1.366(7) . ?
C28 H28 0.9300 . ?
C30 H30A 0.9600 . ?
C30 H30B 0.9600 . ?
C30 H30C 0.9600 . ?
C8 H8 0.9800 . ?
